data_7017455
loop_
_publ_author_name
'Sham, Kiu-Chor'
'Zheng, Guoli'
'Li, Yinyan'
'Yiu, Shek-Man'
'Kwong, Hoi-Lun'

_publ_section_title
;
 Metallo-macrocycles with labile coordination sites through self assembly:
 Binuclear phenyl bridged bisbipyridine manganese complexes.
;
_journal_issue 45
_journal_name_full 'Dalton transactions (Cambridge, England : 2003)'
_journal_page_first 12060
_journal_page_last 12062
_journal_paper_doi 10.1039/c1dt11589h
_journal_volume 40
_journal_year 2011
_chemical_absolute_configuration ad
_chemical_formula_sum 'C165.8 H168.6 Cl21 Mn4 N16 O36'
_chemical_formula_weight 3925.58
_chemical_name_systematic
;
?
;
_space_group_crystal_system orthorhombic
_space_group_IT_number 20
_space_group_name_Hall 'C 2c 2'
_space_group_name_H-M_alt 'C 2 2 21'
_symmetry_space_group_name_Hall 'C 2c 2'
_symmetry_space_group_name_H-M 'C 2 2 21'
_atom_sites_solution_hydrogens geom
_atom_sites_solution_primary direct
_atom_sites_solution_secondary difmap
_audit_creation_date 2011-04-19
_audit_creation_method
;
Olex2 1.1
(compiled 2011.02.15 svn.r1672, GUI svn.r3494)
;
_cell_angle_alpha 90.00
_cell_angle_beta 90.00
_cell_angle_gamma 90.00
_cell_formula_units_Z 4
_cell_length_a 24.4376(3)
_cell_length_b 29.2923(3)
_cell_length_c 25.2535(3)
_cell_measurement_reflns_used 28707
_cell_measurement_temperature 173.15
_cell_measurement_theta_max 71.4862
_cell_measurement_theta_min 3.4878
_cell_volume 18077.3(4)
_computing_cell_refinement 'CrysAlisPro, Oxford Diffraction Ltd.'
_computing_data_collection 'CrysAlisPro, Oxford Diffraction Ltd.'
_computing_data_reduction 'CrysAlisPro, Oxford Diffraction Ltd.'
_computing_molecular_graphics
;
O. V. Dolomanov, L. J. Bourhis, R. J. Gildea, J. A. K. Howard and H. Puschmann,
OLEX2: a complete structure solution, refinement and analysis program.
J. Appl. Cryst. (2009). 42, 339-341.
;
_computing_publication_material
;
O. V. Dolomanov, L. J. Bourhis, R. J. Gildea, J. A. K. Howard and H. Puschmann,
OLEX2: a complete structure solution, refinement and analysis program.
J. Appl. Cryst. (2009). 42, 339-341.
;
_computing_structure_refinement 'SHELXL-97 (Sheldrick, 1997)'
_computing_structure_solution 'SHELXS-97 (Sheldrick, 1990)'
_diffrn_ambient_temperature 173.15
_diffrn_detector_area_resol_mean 16.1270
_diffrn_measured_fraction_theta_full 1.000
_diffrn_measured_fraction_theta_max 1.000
_diffrn_measurement_device_type 'Xcalibur, Sapphire3, Gemini ultra'
_diffrn_measurement_method '\w scans'
_diffrn_radiation_monochromator mirror
_diffrn_radiation_type CuK\a
_diffrn_radiation_wavelength 1.54180
_diffrn_reflns_av_R_equivalents 0.0472
_diffrn_reflns_av_unetI/netI 0.0425
_diffrn_reflns_limit_h_max 28
_diffrn_reflns_limit_h_min -29
_diffrn_reflns_limit_k_max 34
_diffrn_reflns_limit_k_min -34
_diffrn_reflns_limit_l_max 30
_diffrn_reflns_limit_l_min -30
_diffrn_reflns_number 61660
_diffrn_reflns_theta_full 67.00
_diffrn_reflns_theta_max 67.00
_diffrn_reflns_theta_min 3.49
_diffrn_source 'Enhance Ultra (Cu) X-ray Source'
_exptl_absorpt_coefficient_mu 5.713
_exptl_absorpt_correction_T_max 1.00000
_exptl_absorpt_correction_T_min 0.29298
_exptl_absorpt_correction_type multi-scan
_exptl_absorpt_process_details
;
CrysAlisPro, Oxford Diffraction Ltd.,
Version 1.171.33.46 (release 27-08-2009 CrysAlis171 .NET)
(compiled Aug 27 2009,17:19:36)
Empirical absorption correction using spherical harmonics,
implemented in SCALE3 ABSPACK scaling algorithm.
;
_exptl_crystal_colour yellow
_exptl_crystal_density_diffrn 1.442
_exptl_crystal_density_method 'not measured'
_exptl_crystal_description 'pyramidal shape'
_exptl_crystal_F_000 8082
_exptl_crystal_size_max 0.36
_exptl_crystal_size_mid 0.34
_exptl_crystal_size_min 0.26
_refine_diff_density_max 1.682
_refine_diff_density_min -0.921
_refine_diff_density_rms 0.143
_refine_ls_abs_structure_details 'Flack H D (1983), Acta Cryst. A39, 876-881'
_refine_ls_abs_structure_Flack 0.005(9)
_refine_ls_extinction_method none
_refine_ls_goodness_of_fit_ref 1.049
_refine_ls_hydrogen_treatment constr
_refine_ls_matrix_type full
_refine_ls_number_parameters 878
_refine_ls_number_reflns 16113
_refine_ls_number_restraints 298
_refine_ls_restrained_S_all 1.222
_refine_ls_R_factor_all 0.1141
_refine_ls_R_factor_gt 0.0944
_refine_ls_shift/su_max 0.002
_refine_ls_shift/su_mean 0.000
_refine_ls_structure_factor_coef Fsqd
_refine_ls_weighting_details 'calc w=1/[\s^2^(Fo^2^)+(0.1716P)^2^+84.6185P] where P=(Fo^2^+2Fc^2^)/3'
_refine_ls_weighting_scheme calc
_refine_ls_wR_factor_gt 0.2577
_refine_ls_wR_factor_ref 0.2717
_reflns_number_gt 12940
_reflns_number_total 16113
_reflns_threshold_expression >2sigma(I)
_cod_data_source_file c1dt11589h.txt
_cod_data_source_block 011310a_guoli
_cod_original_formula_sum 'C165.80 H168.60 Cl21 Mn4 N16 O36'
_cod_database_code 7017455

loop_
_space_group_symop_id
_space_group_symop_operation_xyz
1 'x, y, z'
2 '-x, -y, z+1/2'
3 'x, -y, -z'
4 '-x, y, -z+1/2'
5 'x+1/2, y+1/2, z'
6 '-x+1/2, -y+1/2, z+1/2'
7 'x+1/2, -y+1/2, -z'
8 '-x+1/2, y+1/2, -z+1/2'

loop_
_atom_site_label
_atom_site_type_symbol
_atom_site_fract_x
_atom_site_fract_y
_atom_site_fract_z
_atom_site_U_iso_or_equiv
_atom_site_adp_type
_atom_site_occupancy
_atom_site_symmetry_multiplicity
_atom_site_calc_flag
_atom_site_refinement_flags
_atom_site_disorder_assembly
_atom_site_disorder_group
Mn1 Mn 0.16113(5) 0.23360(4) 0.24254(6) 0.0403(4) Uani 1 1 d . . .
Mn2 Mn 0.40556(7) 0.0000 0.5000 0.0344(4) Uani 1 2 d S . .
Mn3 Mn 0.08403(7) 0.0000 0.5000 0.0372(4) Uani 1 2 d S . .
Cl1 Cl 0.05240(12) 0.22347(11) 0.15547(14) 0.0446(7) Uani 0.65 1 d PDU A 1
Cl1A Cl 0.0888(3) 0.2004(2) 0.1284(3) 0.0511(14) Uani 0.35 1 d PDU B 2
Cl1S Cl 0.29715(15) 1.04712(12) 0.25635(19) 0.0924(11) Uani 1 1 d . . .
Cl2 Cl 0.3356(2) 0.0246(2) 0.3881(2) 0.0663(14) Uani 0.50 1 d PDU C 1
Cl2A Cl 0.29324(19) -0.00055(19) 0.41631(19) 0.0562(11) Uani 0.50 1 d PDU D 2
Cl2S Cl 0.20120(10) 0.99946(10) 0.21909(12) 0.0635(7) Uani 1 1 d . . .
Cl3 Cl 0.13756(18) 0.33364(16) 0.38281(18) 0.0632(10) Uani 0.70 1 d PDU E 1
Cl3A Cl 0.1197(4) 0.3229(3) 0.4031(4) 0.059(2) Uani 0.30 1 d PDU F 2
Cl3S Cl 0.30834(11) 0.95744(10) 0.21325(14) 0.0686(7) Uani 1 1 d . . .
Cl4 Cl 0.13657(13) 0.91331(9) 0.33289(11) 0.0653(7) Uani 1 1 d . . .
Cl4S Cl 0.4434(3) 0.1464(2) 0.2568(3) 0.1346(18) Uiso 1 1 d . . .
Cl5S Cl 0.4799(5) 0.1992(4) 0.1689(5) 0.122(3) Uiso 0.50 1 d P . .
Cl6S Cl -0.04621(14) 0.25939(11) 0.53860(13) 0.0573(7) Uiso 0.80 1 d PD G 3
Cl7S Cl 0.0539(2) 0.20190(19) 0.5480(2) 0.0586(12) Uiso 0.50 1 d PD G 3
Cl8S Cl 0.0624(5) 0.2312(5) 0.5273(6) 0.069(4) Uiso 0.20 1 d PD G 3
Cl9S Cl 0.04523(18) 0.26818(15) 0.46472(17) 0.0438(9) Uiso 0.50 1 d PD G 3
O1 O 0.09764(4) 0.24240(3) 0.30197(4) 0.069(2) Uani 1 1 d . . .
H1A H 0.1114 0.2554 0.3290 0.082 Uiso 1 1 d RD . .
O2 O 0.10465(4) 0.21283(3) 0.17784(4) 0.050(2) Uani 0.65 1 d PRDU A 1
O2A O 0.08923(4) 0.21795(3) 0.18441(4) 0.042(3) Uani 0.35 1 d PRDU B 2
O3 O 0.04312(4) 0.26972(3) 0.15311(4) 0.068(3) Uani 0.65 1 d PRDU A 1
O3A O 0.11620(4) 0.23044(3) 0.09366(4) 0.054(4) Uani 0.35 1 d PRDU B 2
O4 O 0.01191(4) 0.19509(3) 0.18078(4) 0.064(3) Uani 0.65 1 d PRDU A 1
O4A O 0.03424(4) 0.18949(3) 0.11699(4) 0.047(3) Uani 0.35 1 d PRDU B 2
O5 O 0.05139(4) 0.20424(3) 0.10115(4) 0.079(3) Uani 0.65 1 d PRDU A 1
O5A O 0.12026(4) 0.15901(3) 0.13031(4) 0.060(4) Uani 0.35 1 d PRDU B 2
O6 O 0.14472(4) 0.01972(3) 0.56422(4) 0.052(4) Uani 0.40 1 d PRDU H 1
H6A H 0.1312 0.0114 0.5937 0.062 Uiso 0.40 1 d PR I 1
O7 O 0.14981(4) 0.01331(3) 0.55295(4) 0.039(3) Uani 0.60 1 d PRDU H 2
H7C H 0.1327 0.0170 0.5820 0.047 Uiso 0.60 1 d PR J 2
H7D H 0.1725 -0.0084 0.5614 0.059 Uiso 0.60 1 d PRD K 2
O8 O 0.33758(4) 0.00864(3) 0.44403(4) 0.057(3) Uani 0.50 1 d PRDU C 1
O8A O 0.34551(4) 0.01463(3) 0.43520(4) 0.060(3) Uani 0.50 1 d PRDU D 2
O9 O 0.38390(4) 0.03506(3) 0.36914(4) 0.104(4) Uani 0.50 1 d PRDU C 1
O9A O 0.27024(4) -0.03587(3) 0.44863(4) 0.085(4) Uani 0.50 1 d PRDU D 2
O10 O 0.29172(4) 0.05609(3) 0.38710(4) 0.079(4) Uani 0.50 1 d PRDU C 1
O10A O 0.29666(4) -0.02581(3) 0.37023(4) 0.075(4) Uani 0.50 1 d PRDU D 2
O11 O 0.31340(4) -0.01542(3) 0.36025(4) 0.085(4) Uani 0.50 1 d PRDU C 1
O11A O 0.25431(4) 0.03557(3) 0.41696(4) 0.070(3) Uani 0.50 1 d PRDU D 2
O12 O 0.16799(4) 0.29698(3) 0.36028(4) 0.076(3) Uani 0.70 1 d PRDU E 1
O12A O 0.14387(4) 0.28242(3) 0.38377(4) 0.064(4) Uani 0.30 1 d PRDU F 2
O13 O 0.15262(4) 0.37491(3) 0.35712(4) 0.075(3) Uani 0.70 1 d PRDU E 1
O13A O 0.12832(4) 0.36047(3) 0.36736(4) 0.064(4) Uani 0.30 1 d PRDU F 2
O14 O 0.08117(4) 0.32249(3) 0.37160(4) 0.072(3) Uani 0.70 1 d PRDU E 1
O14A O 0.06194(4) 0.31888(3) 0.41066(4) 0.069(4) Uani 0.30 1 d PRDU F 2
O15 O 0.14793(4) 0.33931(3) 0.43829(4) 0.094(3) Uani 0.70 1 d PRDU E 1
O15A O 0.15055(4) 0.32590(3) 0.45098(4) 0.066(4) Uani 0.30 1 d PRDU F 2
O16 O 0.10782(4) 0.90282(3) 0.28447(4) 0.073(2) Uani 1 1 d R . .
O17 O 0.19284(4) 0.91500(3) 0.32419(4) 0.076(2) Uani 1 1 d R . .
O18 O 0.12644(4) 0.88174(3) 0.37458(4) 0.102(4) Uani 1 1 d R . .
O19 O 0.11826(4) 0.95743(3) 0.34933(4) 0.104(4) Uani 1 1 d R . .
N1 N 0.14816(4) 0.30764(3) 0.21940(4) 0.0305(14) Uani 1 1 d R A .
N2 N 0.21847(4) 0.24862(3) 0.17421(4) 0.0367(16) Uani 1 1 d R A .
N3 N 0.23395(4) 0.21572(3) 0.29413(4) 0.0349(15) Uani 1 1 d R A .
N4 N 0.15186(4) 0.15896(3) 0.26749(4) 0.0359(15) Uani 1 1 d R A .
N5 N 0.46845(4) 0.01819(3) 0.56163(4) 0.0408(17) Uani 1 1 d R C .
N6 N 0.39388(4) 0.07520(3) 0.51891(4) 0.0363(15) Uani 1 1 d R C .
N7 N 0.09326(4) 0.07371(3) 0.47224(4) 0.0363(15) Uani 1 1 d R H .
N8 N 0.02014(4) 0.01231(3) 0.43665(4) 0.0397(16) Uani 1 1 d R H .
C1 C 0.20847(4) 0.16208(3) 0.06237(4) 0.091(5) Uani 1 1 d R . .
H1C H 0.2148 0.1443 0.0300 0.136 Uiso 1 1 calc R . .
H1D H 0.2197 0.1938 0.0565 0.136 Uiso 1 1 calc R . .
H1E H 0.1695 0.1612 0.0715 0.136 Uiso 1 1 calc R . .
C1S C 0.26555(4) 0.99307(3) 0.24935(4) 0.053(2) Uani 1 1 d R . .
H1S H 0.2602 0.9796 0.2854 0.064 Uiso 1 1 calc R . .
C2 C 0.24233(4) 0.14142(3) 0.10831(4) 0.072(3) Uani 1 1 d R . .
C2S C 0.48735(4) 0.18053(3) 0.22831(4) 0.112(11) Uiso 0.50 1 d PR . .
C3 C 0.22607(4) 0.09214(3) 0.11551(4) 0.112(6) Uani 1 1 d R . .
H3A H 0.2362 0.0747 0.0839 0.169 Uiso 1 1 calc R . .
H3B H 0.1864 0.0902 0.1209 0.169 Uiso 1 1 calc R . .
H3C H 0.2450 0.0795 0.1464 0.169 Uiso 1 1 calc R . .
C3S C 0.00580(4) 0.23068(3) 0.50181(4) 0.099(5) Uiso 1 1 d RD G 3
C4 C 0.24432(4) 0.16802(3) 0.16176(4) 0.053(2) Uani 1 1 d R A .
H4 H 0.2164 0.1593 0.1889 0.064 Uiso 1 1 calc R . .
C5 C 0.30360(4) 0.14808(3) 0.16982(4) 0.072(3) Uani 1 1 d R . .
H5A H 0.3049 0.1180 0.1877 0.086 Uiso 1 1 calc R . .
H5B H 0.3303 0.1698 0.1851 0.086 Uiso 1 1 calc R . .
C6 C 0.30333(4) 0.14578(3) 0.10745(4) 0.083(4) Uani 1 1 d R . .
H6 H 0.3232 0.1191 0.0920 0.100 Uiso 1 1 calc R . .
C7 C 0.32267(4) 0.19271(3) 0.08751(4) 0.062(3) Uani 1 1 d R . .
H7A H 0.3624 0.1959 0.0944 0.075 Uiso 1 1 calc R . .
H7B H 0.3170 0.1945 0.0488 0.075 Uiso 1 1 calc R . .
C8 C 0.29255(4) 0.23180(3) 0.11395(4) 0.051(2) Uani 1 1 d R A .
C9 C 0.25118(4) 0.21837(3) 0.15136(4) 0.041(2) Uani 1 1 d R . .
C10 C 0.29945(4) 0.27547(3) 0.10449(4) 0.046(2) Uani 1 1 d R . .
H10 H 0.3285 0.2851 0.0821 0.055 Uiso 1 1 calc R . .
C11 C 0.26516(4) 0.30773(3) 0.12667(4) 0.0401(19) Uani 1 1 d R A .
H11 H 0.2694 0.3392 0.1187 0.048 Uiso 1 1 calc R . .
C12 C 0.22439(4) 0.29300(3) 0.16075(4) 0.0344(17) Uani 1 1 d R . .
C13 C 0.18242(4) 0.32481(3) 0.18291(4) 0.0333(17) Uani 1 1 d R A .
C14 C 0.17725(4) 0.37002(3) 0.16512(4) 0.0379(19) Uani 1 1 d R . .
H14 H 0.2035 0.3825 0.1414 0.045 Uiso 1 1 calc R . .
C15 C 0.13395(4) 0.39603(3) 0.18226(4) 0.0376(18) Uani 1 1 d R A .
H15 H 0.1299 0.4264 0.1698 0.045 Uiso 1 1 calc R . .
C16 C 0.09628(4) 0.37826(3) 0.21755(4) 0.0290(15) Uani 1 1 d R . .
C17 C 0.10760(4) 0.33371(3) 0.23612(4) 0.0316(16) Uani 1 1 d R A .
H17 H 0.0842 0.3216 0.2627 0.038 Uiso 1 1 calc R . .
C18 C 0.00000(4) 0.38061(3) 0.24999(4) 0.029(2) Uani 1 2 d SR . .
H18 H 0.0000 0.3482 0.2500 0.035 Uiso 1 2 calc SR . .
C19 C 0.04693(4) 0.40380(3) 0.23477(4) 0.0316(16) Uani 1 1 d R A .
C20 C 0.04689(4) 0.45156(3) 0.23571(4) 0.0364(18) Uani 1 1 d R . .
H20 H 0.0792 0.4678 0.2265 0.044 Uiso 1 1 calc R . .
C21 C 0.00000(4) 0.47533(3) 0.24999(4) 0.039(3) Uani 1 2 d SR . .
H21 H 0.0000 0.5078 0.2500 0.047 Uiso 1 2 calc SR . .
C22 C 0.00000(4) 0.08835(3) 0.24999(4) 0.030(2) Uani 1 2 d SR . .
H22 H 0.0000 0.1208 0.2500 0.036 Uiso 1 2 calc SR . .
C23 C 0.04766(4) 0.06515(3) 0.26427(4) 0.0289(15) Uani 1 1 d R . .
C24 C 0.04705(4) 0.01714(3) 0.26480(4) 0.0341(17) Uani 1 1 d R . .
H24 H 0.0789 0.0008 0.2753 0.041 Uiso 1 1 calc R . .
C25 C 0.00000(4) -0.00671(3) 0.24999(4) 0.037(3) Uani 1 2 d SR . .
H25 H 0.0000 -0.0391 0.2500 0.045 Uiso 1 2 calc SR . .
C26 C 0.10790(4) 0.13344(3) 0.25598(4) 0.0350(17) Uani 1 1 d R . .
H26 H 0.0822 0.1452 0.2313 0.042 Uiso 1 1 calc R . .
C27 C 0.09759(4) 0.09036(3) 0.27818(4) 0.0323(16) Uani 1 1 d R A .
C28 C 0.13772(4) 0.07372(3) 0.31258(4) 0.0348(17) Uani 1 1 d R . .
H28 H 0.1335 0.0443 0.3278 0.042 Uiso 1 1 calc R . .
C29 C 0.18282(4) 0.09915(3) 0.32454(4) 0.0392(19) Uani 1 1 d R A .
H29 H 0.2098 0.0879 0.3483 0.047 Uiso 1 1 calc R . .
C30 C 0.18849(4) 0.14228(3) 0.30106(4) 0.0350(18) Uani 1 1 d R . .
C31 C 0.23799(4) 0.17141(3) 0.31190(4) 0.0390(19) Uani 1 1 d R A .
C32 C 0.28356(4) 0.15496(3) 0.33643(4) 0.052(3) Uani 1 1 d R . .
H32 H 0.2841 0.1248 0.3501 0.062 Uiso 1 1 calc R . .
C33 C 0.33030(4) 0.18342(3) 0.34128(4) 0.053(3) Uani 1 1 d R A .
H33 H 0.3629 0.1721 0.3571 0.064 Uiso 1 1 calc R . .
C34 C 0.32798(4) 0.22746(3) 0.32288(4) 0.053(2) Uani 1 1 d R . .
C35 C 0.27778(4) 0.24299(3) 0.30150(4) 0.0385(19) Uani 1 1 d R A .
C36 C 0.27628(4) 0.29125(3) 0.28362(4) 0.0390(19) Uani 1 1 d R . .
H36 H 0.2409 0.3023 0.2683 0.047 Uiso 1 1 calc R . .
C37 C 0.32948(4) 0.29836(3) 0.24833(4) 0.049(2) Uani 1 1 d R A .
H37A H 0.3412 0.2708 0.2286 0.059 Uiso 1 1 calc R . .
H37B H 0.3282 0.3256 0.2251 0.059 Uiso 1 1 calc R . .
C38 C 0.36051(4) 0.30598(3) 0.30172(4) 0.049(2) Uani 1 1 d R . .
H38 H 0.3908 0.3289 0.3006 0.059 Uiso 1 1 calc R . .
C39 C 0.37500(4) 0.26119(3) 0.32473(4) 0.062(3) Uani 1 1 d R A .
H39A H 0.3864 0.2656 0.3620 0.074 Uiso 1 1 calc R . .
H39B H 0.4065 0.2484 0.3051 0.074 Uiso 1 1 calc R . .
C40 C 0.30502(4) 0.32357(3) 0.32522(4) 0.050(2) Uani 1 1 d R A .
C41 C 0.29427(4) 0.31509(3) 0.38389(4) 0.064(3) Uani 1 1 d R . .
H41A H 0.3057 0.3419 0.4044 0.096 Uiso 1 1 calc R . .
H41B H 0.3151 0.2883 0.3956 0.096 Uiso 1 1 calc R . .
H41C H 0.2551 0.3097 0.3894 0.096 Uiso 1 1 calc R . .
C42 C 0.29147(4) 0.37311(3) 0.31212(4) 0.062(3) Uani 1 1 d R . .
H42A H 0.2528 0.3790 0.3198 0.093 Uiso 1 1 calc R . .
H42B H 0.2986 0.3788 0.2745 0.093 Uiso 1 1 calc R . .
H42C H 0.3143 0.3934 0.3336 0.093 Uiso 1 1 calc R . .
C43 C 0.54667(4) -0.13151(3) 0.54001(4) 0.078(4) Uani 1 1 d R . .
H43A H 0.5360 -0.1297 0.5027 0.116 Uiso 1 1 calc R . .
H43B H 0.5179 -0.1470 0.5602 0.116 Uiso 1 1 calc R . .
H43C H 0.5810 -0.1486 0.5432 0.116 Uiso 1 1 calc R . .
C44 C 0.59292(4) -0.05936(3) 0.52468(4) 0.065(3) Uani 1 1 d R . .
H44A H 0.6309 -0.0669 0.5338 0.098 Uiso 1 1 calc R . .
H44B H 0.5871 -0.0264 0.5287 0.098 Uiso 1 1 calc R . .
H44C H 0.5857 -0.0683 0.4879 0.098 Uiso 1 1 calc R . .
C45 C 0.55447(4) -0.08488(3) 0.56118(4) 0.055(3) Uani 1 1 d R . .
C46 C 0.50350(4) -0.01157(3) 0.58267(4) 0.044(2) Uani 1 1 d R . .
C47 C 0.49658(4) -0.06156(3) 0.57468(4) 0.048(2) Uani 1 1 d R C .
H47 H 0.4652 -0.0709 0.5517 0.058 Uiso 1 1 calc R . .
C48 C 0.49895(4) -0.08452(3) 0.63098(4) 0.057(3) Uani 1 1 d R . .
H48A H 0.4842 -0.1160 0.6324 0.069 Uiso 1 1 calc R . .
H48B H 0.4846 -0.0654 0.6602 0.069 Uiso 1 1 calc R . .
C49 C 0.56454(4) -0.08134(3) 0.62244(4) 0.054(3) Uani 1 1 d R C .
H49 H 0.5859 -0.1072 0.6380 0.065 Uiso 1 1 calc R . .
C50 C 0.58268(4) -0.03519(3) 0.63947(4) 0.061(3) Uani 1 1 d R . .
H50A H 0.6209 -0.0302 0.6278 0.073 Uiso 1 1 calc R . .
H50B H 0.5819 -0.0335 0.6786 0.073 Uiso 1 1 calc R . .
C51 C 0.54663(4) 0.00197(3) 0.61684(4) 0.049(2) Uani 1 1 d R C .
C52 C 0.55284(4) 0.04755(3) 0.62684(4) 0.050(2) Uani 1 1 d R . .
H52 H 0.5828 0.0578 0.6477 0.060 Uiso 1 1 calc R . .
C53 C 0.51573(4) 0.07911(3) 0.60669(4) 0.051(3) Uani 1 1 d R C .
H53 H 0.5190 0.1107 0.6148 0.061 Uiso 1 1 calc R . .
C54 C 0.47345(4) 0.06325(3) 0.57417(4) 0.0386(19) Uani 1 1 d R . .
C55 C 0.43082(4) 0.09364(3) 0.55273(4) 0.0392(19) Uani 1 1 d R C .
C56 C 0.42617(4) 0.13931(3) 0.56805(4) 0.048(2) Uani 1 1 d R . .
H56 H 0.4529 0.1527 0.5905 0.057 Uiso 1 1 calc R . .
C57 C 0.38202(4) 0.16506(3) 0.55008(4) 0.051(3) Uani 1 1 d R C .
H57 H 0.3786 0.1962 0.5602 0.061 Uiso 1 1 calc R . .
C58 C 0.34306(4) 0.14533(3) 0.51736(4) 0.044(2) Uani 1 1 d R . .
C59 C 0.35216(4) 0.10006(3) 0.50262(4) 0.0370(18) Uani 1 1 d R C .
H59 H 0.3266 0.0862 0.4793 0.044 Uiso 1 1 calc R . .
C60 C 0.29309(4) 0.16949(3) 0.49832(4) 0.047(2) Uani 1 1 d R C .
C61 C 0.29298(4) 0.21702(3) 0.49212(4) 0.057(3) Uani 1 1 d R . .
H61 H 0.3252 0.2341 0.4990 0.068 Uiso 1 1 calc R . .
C62 C 0.24480(4) 0.23933(3) 0.47559(4) 0.057(3) Uani 1 1 d R C .
H62 H 0.2443 0.2716 0.4717 0.068 Uiso 1 1 calc R . .
C63 C 0.19999(4) 0.21497(3) 0.46549(4) 0.056(3) Uani 1 1 d R . .
H63 H 0.1680 0.2305 0.4539 0.067 Uiso 1 1 calc R . .
C64 C 0.19793(4) 0.16781(3) 0.47118(4) 0.043(2) Uani 1 1 d R H .
C65 C 0.24541(4) 0.14631(3) 0.48758(4) 0.043(2) Uani 1 1 d R . .
H65 H 0.2451 0.1141 0.4916 0.051 Uiso 1 1 calc R . .
C66 C 0.13598(4) 0.10012(3) 0.48379(4) 0.041(2) Uani 1 1 d R . .
H66 H 0.1603 0.0903 0.5108 0.049 Uiso 1 1 calc R . .
C67 C 0.14709(4) 0.14178(3) 0.45825(4) 0.042(2) Uani 1 1 d R H .
C68 C 0.11013(4) 0.15624(3) 0.42078(4) 0.049(2) Uani 1 1 d R . .
H68 H 0.1156 0.1846 0.4032 0.058 Uiso 1 1 calc R . .
C69 C 0.06571(4) 0.13007(3) 0.40875(4) 0.046(2) Uani 1 1 d R H .
H69 H 0.0398 0.1405 0.3834 0.056 Uiso 1 1 calc R . .
C70 C 0.05816(4) 0.08730(3) 0.43410(4) 0.0382(19) Uani 1 1 d R . .
C71 C 0.01557(4) 0.05510(3) 0.41846(4) 0.042(2) Uani 1 1 d R H .
C72 C -0.02904(4) 0.06819(3) 0.38547(4) 0.046(2) Uani 1 1 d R . .
H72 H -0.0331 0.0992 0.3753 0.056 Uiso 1 1 calc R . .
C73 C -0.06590(4) 0.03666(3) 0.36842(4) 0.050(2) Uani 1 1 d R H .
H73 H -0.0953 0.0454 0.3460 0.061 Uiso 1 1 calc R . .
C74 C -0.06000(4) -0.00771(3) 0.38408(4) 0.050(2) Uani 1 1 d R . .
C75 C -0.01660(4) -0.01841(3) 0.42001(4) 0.044(2) Uani 1 1 d R H .
C76 C -0.01100(4) -0.06736(3) 0.43454(4) 0.053(2) Uani 1 1 d R . .
H76 H 0.0201 -0.0751 0.4587 0.063 Uiso 1 1 calc R . .
C77 C -0.01516(4) -0.09587(3) 0.38298(4) 0.060(3) Uani 1 1 d R H .
H77A H 0.0002 -0.0805 0.3514 0.072 Uiso 1 1 calc R . .
H77B H -0.0009 -0.1274 0.3864 0.072 Uiso 1 1 calc R . .
C78 C -0.07693(4) -0.09244(3) 0.38748(4) 0.072(3) Uani 1 1 d R . .
H78 H -0.0978 -0.1198 0.3750 0.086 Uiso 1 1 calc R . .
C79 C -0.09617(4) -0.04695(3) 0.36548(4) 0.063(3) Uani 1 1 d R H .
H79A H -0.1343 -0.0413 0.3770 0.076 Uiso 1 1 calc R . .
H79B H -0.0958 -0.0482 0.3263 0.076 Uiso 1 1 calc R . .
C80 C -0.06914(4) -0.08861(3) 0.44980(4) 0.068(3) Uani 1 1 d R H .
C81 C -0.06354(4) -0.13561(3) 0.47534(4) 0.090(5) Uani 1 1 d R . .
H81A H -0.0486 -0.1323 0.5112 0.136 Uiso 1 1 calc R . .
H81B H -0.0388 -0.1545 0.4541 0.136 Uiso 1 1 calc R . .
H81C H -0.0996 -0.1502 0.4772 0.136 Uiso 1 1 calc R . .
C82 C -0.10905(4) -0.06012(3) 0.48155(4) 0.077(4) Uani 1 1 d R . .
H82A H -0.1463 -0.0713 0.4755 0.115 Uiso 1 1 calc R . .
H82B H -0.1065 -0.0281 0.4704 0.115 Uiso 1 1 calc R . .
H82C H -0.1002 -0.0625 0.5193 0.115 Uiso 1 1 calc R . .
C83 C 0.20056(4) 0.00373(3) 0.56254(4) 0.057(5) Uani 0.40 1 d PRDU H 1
H83A H 0.2014 -0.0291 0.5698 0.085 Uiso 0.40 1 calc PR L 1
H83B H 0.2222 0.0198 0.5893 0.085 Uiso 0.40 1 calc PR M 1
H83C H 0.2160 0.0096 0.5274 0.085 Uiso 0.40 1 calc PR N 1
H1B H 0.0847 0.2166 0.3110 0.068 Uiso 1 1 d RD . .

loop_
_atom_site_aniso_label
_atom_site_aniso_U_11
_atom_site_aniso_U_22
_atom_site_aniso_U_33
_atom_site_aniso_U_23
_atom_site_aniso_U_13
_atom_site_aniso_U_12
Mn1 0.0187(6) 0.0331(7) 0.0690(10) 0.0160(6) -0.0041(6) -0.0016(5)
Mn2 0.0255(8) 0.0374(9) 0.0402(10) -0.0059(8) 0.000 0.000
Mn3 0.0332(9) 0.0391(10) 0.0393(10) 0.0096(8) 0.000 0.000
Cl1 0.0269(13) 0.0514(17) 0.0555(18) 0.0178(14) -0.0121(13) -0.0096(12)
Cl1A 0.040(3) 0.063(3) 0.050(3) 0.001(3) -0.002(3) -0.011(2)
Cl1S 0.080(2) 0.0669(18) 0.130(3) -0.014(2) -0.020(2) -0.0098(16)
Cl2 0.061(3) 0.082(3) 0.056(2) -0.024(2) -0.028(2) 0.043(2)
Cl2A 0.050(2) 0.071(3) 0.047(2) -0.011(2) -0.0057(18) 0.028(2)
Cl2S 0.0480(13) 0.0646(14) 0.0779(17) -0.0054(14) -0.0064(12) 0.0115(12)
Cl3 0.054(2) 0.072(2) 0.064(2) 0.0142(19) 0.0078(18) -0.0078(17)
Cl3A 0.056(4) 0.057(4) 0.065(4) 0.001(3) -0.005(3) 0.009(3)
Cl3S 0.0481(14) 0.0692(16) 0.089(2) -0.0031(15) 0.0032(14) 0.0119(12)
Cl4 0.0792(18) 0.0558(14) 0.0609(16) -0.0005(12) 0.0041(13) 0.0304(13)
O1 0.117(7) 0.031(3) 0.057(4) -0.001(3) 0.024(4) 0.000(4)
O2 0.041(3) 0.048(4) 0.061(5) 0.007(4) -0.011(3) -0.006(3)
O2A 0.040(6) 0.036(5) 0.049(4) 0.007(4) -0.008(4) -0.010(4)
O3 0.062(5) 0.057(3) 0.085(5) 0.012(4) -0.019(4) 0.003(4)
O3A 0.050(6) 0.054(5) 0.056(5) 0.003(5) 0.008(5) -0.006(5)
O4 0.045(4) 0.063(4) 0.085(5) 0.007(4) 0.000(4) -0.006(4)
O4A 0.048(4) 0.041(6) 0.050(6) 0.005(5) -0.011(4) -0.013(4)
O5 0.074(5) 0.098(5) 0.067(4) -0.006(4) -0.014(4) 0.008(5)
O5A 0.059(6) 0.059(5) 0.063(6) 0.002(4) -0.001(5) 0.002(4)
O6 0.053(6) 0.052(6) 0.051(6) 0.001(5) -0.003(5) -0.002(5)
O7 0.040(4) 0.042(4) 0.035(4) -0.002(4) -0.001(4) 0.001(4)
O8 0.053(5) 0.051(5) 0.068(4) -0.008(4) -0.021(4) 0.007(4)
O8A 0.060(4) 0.060(6) 0.059(6) -0.001(4) -0.009(4) 0.010(4)
O9 0.095(5) 0.112(7) 0.105(7) 0.008(5) 0.005(5) -0.001(4)
O9A 0.082(6) 0.085(5) 0.089(6) 0.011(5) -0.004(5) -0.004(4)
O10 0.083(5) 0.071(5) 0.084(6) 0.014(4) -0.009(5) 0.025(4)
O10A 0.076(6) 0.074(6) 0.074(5) -0.021(4) -0.001(4) 0.001(5)
O11 0.094(6) 0.085(5) 0.074(6) -0.015(5) -0.008(5) 0.006(4)
O11A 0.061(5) 0.069(5) 0.080(6) -0.007(4) -0.004(5) 0.018(4)
O12 0.069(4) 0.072(4) 0.087(5) 0.005(4) -0.009(4) 0.006(4)
O12A 0.066(6) 0.063(5) 0.063(6) 0.002(5) -0.002(5) 0.011(5)
O13 0.070(5) 0.067(4) 0.089(5) 0.010(4) 0.008(4) -0.006(4)
O13A 0.062(7) 0.065(6) 0.065(6) 0.005(5) -0.001(5) 0.011(5)
O14 0.063(3) 0.078(5) 0.075(5) 0.001(4) 0.008(4) -0.006(4)
O14A 0.063(4) 0.072(7) 0.074(7) 0.001(5) -0.001(4) 0.004(5)
O15 0.102(6) 0.100(6) 0.081(4) 0.003(4) -0.006(4) -0.008(5)
O15A 0.068(6) 0.065(7) 0.066(5) 0.003(4) -0.006(5) 0.009(5)
O16 0.059(5) 0.086(6) 0.076(5) -0.015(5) -0.003(4) 0.017(4)
O17 0.058(5) 0.076(5) 0.093(6) 0.000(5) -0.014(4) 0.014(4)
O18 0.098(7) 0.091(7) 0.117(8) 0.041(6) 0.030(7) 0.046(6)
O19 0.183(11) 0.074(6) 0.056(5) -0.013(4) -0.032(6) 0.075(7)
N1 0.023(3) 0.029(3) 0.039(4) 0.006(3) -0.002(3) -0.004(2)
N2 0.022(3) 0.037(4) 0.051(4) -0.004(3) -0.004(3) -0.002(3)
N3 0.024(3) 0.031(3) 0.050(4) 0.000(3) 0.001(3) -0.001(2)
N4 0.024(3) 0.029(3) 0.055(4) 0.010(3) -0.004(3) 0.000(3)
N5 0.029(3) 0.056(4) 0.038(4) -0.006(3) 0.000(3) -0.007(3)
N6 0.037(4) 0.037(3) 0.035(4) -0.003(3) 0.011(3) -0.006(3)
N7 0.038(4) 0.040(4) 0.031(3) 0.011(3) 0.004(3) 0.006(3)
N8 0.035(4) 0.053(4) 0.031(4) -0.001(3) 0.003(3) 0.004(3)
C1 0.103(11) 0.049(6) 0.120(12) -0.002(7) -0.033(10) -0.016(7)
C1S 0.044(5) 0.058(6) 0.058(6) -0.004(5) -0.004(4) 0.008(4)
C2 0.097(9) 0.043(6) 0.076(8) -0.001(5) -0.022(7) -0.005(6)
C3 0.180(19) 0.046(7) 0.112(13) -0.017(8) -0.024(13) -0.006(9)
C4 0.040(5) 0.048(5) 0.071(7) -0.004(5) -0.004(5) 0.015(4)
C5 0.053(6) 0.068(7) 0.094(9) 0.003(6) 0.002(6) 0.035(6)
C6 0.081(9) 0.087(9) 0.082(9) -0.020(7) 0.013(7) 0.042(8)
C7 0.059(6) 0.062(7) 0.066(7) -0.008(5) 0.012(5) 0.019(5)
C8 0.030(4) 0.060(6) 0.061(6) -0.013(5) -0.001(4) 0.001(4)
C9 0.018(4) 0.046(5) 0.060(6) -0.012(4) -0.004(4) 0.001(3)
C10 0.025(4) 0.067(6) 0.046(5) -0.015(4) 0.003(4) -0.017(4)
C11 0.029(4) 0.043(5) 0.048(5) -0.003(4) -0.002(4) -0.015(3)
C12 0.023(4) 0.040(4) 0.040(4) -0.010(4) 0.005(3) -0.010(3)
C13 0.029(4) 0.032(4) 0.039(4) 0.004(3) -0.006(3) -0.010(3)
C14 0.033(4) 0.038(4) 0.043(5) 0.010(4) -0.001(3) -0.012(3)
C15 0.042(4) 0.031(4) 0.040(5) 0.003(3) 0.001(4) -0.009(3)
C16 0.027(4) 0.027(3) 0.033(4) 0.001(3) -0.007(3) -0.007(3)
C17 0.026(4) 0.031(4) 0.038(4) 0.010(3) -0.002(3) -0.005(3)
C18 0.029(5) 0.024(5) 0.034(6) 0.000 -0.006(4) 0.000
C19 0.036(4) 0.028(4) 0.031(4) -0.002(3) -0.003(3) -0.003(3)
C20 0.037(4) 0.031(4) 0.041(4) 0.007(3) -0.010(4) -0.002(3)
C21 0.054(7) 0.021(5) 0.044(7) 0.000 -0.007(6) 0.000
C22 0.023(5) 0.030(5) 0.036(6) 0.000 0.011(4) 0.000
C23 0.031(4) 0.021(3) 0.035(4) 0.000(3) 0.003(3) 0.002(3)
C24 0.034(4) 0.026(3) 0.043(4) 0.004(3) 0.010(4) 0.005(3)
C25 0.042(6) 0.023(5) 0.047(7) 0.000 0.008(5) 0.000
C26 0.024(4) 0.031(4) 0.050(5) 0.010(4) 0.002(3) 0.000(3)
C27 0.026(4) 0.027(4) 0.043(4) 0.003(3) 0.006(3) 0.005(3)
C28 0.038(4) 0.026(4) 0.041(5) 0.004(3) -0.003(4) 0.013(3)
C29 0.032(4) 0.035(4) 0.051(5) -0.004(4) -0.004(4) 0.011(3)
C30 0.026(4) 0.030(4) 0.049(5) 0.003(3) -0.001(3) 0.006(3)
C31 0.022(4) 0.037(4) 0.058(5) 0.002(4) 0.001(4) 0.004(3)
C32 0.045(5) 0.034(4) 0.076(7) 0.002(5) -0.023(5) 0.007(4)
C33 0.036(5) 0.047(5) 0.076(7) -0.002(5) -0.022(5) 0.006(4)
C34 0.033(5) 0.054(6) 0.071(7) -0.010(5) -0.018(4) 0.001(4)
C35 0.023(4) 0.046(5) 0.047(5) -0.011(4) 0.002(3) -0.004(3)
C36 0.028(4) 0.042(4) 0.047(5) -0.001(4) -0.002(4) -0.010(3)
C37 0.040(5) 0.058(5) 0.049(5) -0.001(5) 0.001(4) -0.020(4)
C38 0.039(5) 0.058(6) 0.049(5) -0.006(4) -0.006(4) -0.016(4)
C39 0.033(5) 0.067(6) 0.086(8) -0.009(6) -0.016(5) -0.006(5)
C40 0.048(5) 0.049(5) 0.052(6) -0.001(4) -0.007(4) -0.017(4)
C41 0.089(9) 0.058(6) 0.045(6) 0.001(5) 0.015(6) -0.003(6)
C42 0.066(7) 0.048(6) 0.073(7) -0.005(5) 0.001(6) -0.008(5)
C43 0.087(9) 0.079(8) 0.066(8) -0.003(6) -0.031(7) 0.034(7)
C44 0.059(7) 0.088(8) 0.048(6) 0.003(6) -0.009(5) 0.029(6)
C45 0.037(5) 0.078(7) 0.050(6) 0.000(5) -0.018(4) 0.016(5)
C46 0.034(4) 0.062(6) 0.034(4) -0.005(4) -0.001(4) -0.002(4)
C47 0.045(5) 0.055(5) 0.046(5) -0.006(4) -0.019(4) 0.005(4)
C48 0.053(6) 0.064(6) 0.056(6) 0.015(5) -0.017(5) -0.003(5)
C49 0.042(5) 0.076(7) 0.045(5) 0.005(5) -0.011(4) 0.010(5)
C50 0.042(5) 0.097(9) 0.043(6) 0.000(5) -0.009(4) -0.006(5)
C51 0.030(4) 0.088(7) 0.027(4) -0.006(5) 0.000(3) -0.002(5)
C52 0.039(5) 0.074(7) 0.036(5) -0.007(5) 0.001(4) -0.022(5)
C53 0.052(6) 0.066(6) 0.036(5) -0.016(4) 0.009(4) -0.026(5)
C54 0.036(4) 0.047(5) 0.033(4) -0.004(4) 0.005(3) -0.010(4)
C55 0.037(4) 0.042(4) 0.039(5) -0.011(4) 0.011(4) -0.016(4)
C56 0.054(5) 0.045(5) 0.044(5) -0.010(4) 0.020(4) -0.022(4)
C57 0.051(5) 0.038(5) 0.064(6) -0.009(4) 0.028(5) -0.019(4)
C58 0.042(5) 0.039(4) 0.051(5) 0.004(4) 0.029(4) -0.002(4)
C59 0.039(4) 0.029(4) 0.043(5) -0.001(4) 0.007(4) -0.003(3)
C60 0.057(5) 0.026(4) 0.059(6) 0.001(4) 0.035(5) 0.004(4)
C61 0.063(6) 0.032(4) 0.074(7) 0.003(4) 0.042(6) -0.007(4)
C62 0.060(6) 0.034(4) 0.076(7) 0.006(5) 0.036(5) 0.003(4)
C63 0.060(6) 0.032(4) 0.076(7) 0.011(5) 0.030(6) 0.016(4)
C64 0.048(5) 0.033(4) 0.048(5) 0.008(4) 0.020(4) 0.006(4)
C65 0.054(5) 0.025(4) 0.049(5) 0.006(3) 0.023(4) 0.005(4)
C66 0.042(5) 0.037(4) 0.044(5) 0.010(4) 0.011(4) 0.007(4)
C67 0.051(5) 0.030(4) 0.045(5) 0.006(4) 0.022(4) 0.004(4)
C68 0.058(6) 0.042(5) 0.046(5) 0.019(4) 0.020(5) 0.022(4)
C69 0.058(6) 0.042(5) 0.039(5) 0.013(4) 0.012(4) 0.019(4)
C70 0.039(4) 0.049(5) 0.027(4) 0.002(4) 0.005(3) 0.014(4)
C71 0.045(5) 0.052(5) 0.030(4) 0.008(4) 0.005(4) 0.020(4)
C72 0.056(6) 0.053(5) 0.030(4) 0.000(4) 0.004(4) 0.017(4)
C73 0.048(5) 0.078(7) 0.026(4) -0.002(4) -0.006(4) 0.023(5)
C74 0.046(5) 0.071(7) 0.031(4) -0.009(4) -0.007(4) 0.003(5)
C75 0.053(5) 0.047(5) 0.033(5) 0.003(4) -0.001(4) 0.003(4)
C76 0.064(6) 0.057(6) 0.038(5) 0.003(4) -0.010(5) -0.004(5)
C77 0.077(8) 0.057(6) 0.046(6) 0.007(5) -0.009(5) 0.003(5)
C78 0.095(9) 0.074(8) 0.047(6) -0.008(6) -0.023(6) -0.020(7)
C79 0.068(7) 0.075(7) 0.047(6) -0.006(5) -0.017(5) -0.005(6)
C80 0.082(8) 0.073(7) 0.049(6) 0.003(6) -0.017(6) -0.023(6)
C81 0.125(13) 0.085(9) 0.061(7) 0.014(7) -0.029(8) -0.057(9)
C82 0.076(8) 0.107(10) 0.046(6) 0.005(6) -0.005(6) -0.031(8)
C83 0.055(6) 0.057(7) 0.058(7) 0.000(5) -0.007(5) 0.001(5)

loop_
_atom_type_symbol
_atom_type_description
_atom_type_scat_dispersion_real
_atom_type_scat_dispersion_imag
_atom_type_scat_source
C C 0.0181 0.0091 'International Tables Vol C Tables 4.2.6.8 and 6.1.1.4'
N N 0.0311 0.0180 'International Tables Vol C Tables 4.2.6.8 and 6.1.1.4'
O O 0.0492 0.0322 'International Tables Vol C Tables 4.2.6.8 and 6.1.1.4'
Cl Cl 0.3639 0.7018 'International Tables Vol C Tables 4.2.6.8 and 6.1.1.4'
Mn Mn -0.5299 2.8052 'International Tables Vol C Tables 4.2.6.8 and 6.1.1.4'
H H 0.0000 0.0000 'International Tables Vol C Tables 4.2.6.8 and 6.1.1.4'

loop_
_geom_angle_atom_site_label_1
_geom_angle_atom_site_label_2
_geom_angle_atom_site_label_3
_geom_angle
_geom_angle_site_symmetry_1
_geom_angle_site_symmetry_3
O1 Mn1 O2 95.55(6) . .
O1 Mn1 O2A 85.43(5) . .
O1 Mn1 N1 87.98(6) . .
O1 Mn1 N2 160.74(8) . .
O1 Mn1 N3 101.00(7) . .
O1 Mn1 N4 81.51(5) . .
O2 Mn1 O2A 10.7 . .
O2 Mn1 N1 89.18(6) . .
O2 Mn1 N2 82.96(6) . .
O2 Mn1 N3 147.82(8) . .
O2 Mn1 N4 83.07(5) . .
N1 Mn1 O2A 85.45(5) . .
N1 Mn1 N4 166.25(7) . .
N2 Mn1 O2A 91.42(7) . .
N2 Mn1 N1 72.8 . .
N2 Mn1 N3 89.83(5) . .
N2 Mn1 N4 117.18(7) . .
N3 Mn1 O2A 155.05(8) . .
N3 Mn1 N1 118.60(7) . .
N3 Mn1 N4 72.4 . .
N4 Mn1 O2A 84.89(5) . .
O8 Mn2 O8 81.68(7) . 3_556
O8 Mn2 O8A 89.81(8) . 3_556
O8 Mn2 O8A 8.8 3_556 3_556
O8 Mn2 O8A 8.8 . .
O8 Mn2 O8A 89.81(8) 3_556 .
O8 Mn2 N5 95.7 . 3_556
O8 Mn2 N5 159.1 3_556 3_556
O8 Mn2 N5 95.7 3_556 .
O8 Mn2 N5 159.1 . .
O8 Mn2 N6 85.9 . .
O8 Mn2 N6 85.9 3_556 3_556
O8 Mn2 N6 83.2 . 3_556
O8 Mn2 N6 83.2 3_556 .
O8A Mn2 O8A 98.12(8) . 3_556
O8A Mn2 N5 155.1 . .
O8A Mn2 N5 89.3 3_556 .
O8A Mn2 N5 89.3 . 3_556
O8A Mn2 N5 155.1 3_556 3_556
O8A Mn2 N6 83.4 3_556 3_556
O8A Mn2 N6 87.1 . 3_556
O8A Mn2 N6 83.4 . .
O8A Mn2 N6 87.1 3_556 .
N5 Mn2 N5 93.89(8) . 3_556
N5 Mn2 N6 117.4 . 3_556
N5 Mn2 N6 73.2 3_556 3_556
N5 Mn2 N6 117.4 3_556 .
N5 Mn2 N6 73.2 . .
N6 Mn2 N6 165.57(10) . 3_556
O6 Mn3 O6 98.51(8) . 3_556
O6 Mn3 N7 85.1 . .
O6 Mn3 N7 87.5 . 3_556
O6 Mn3 N7 85.1 3_556 3_556
O6 Mn3 N7 87.5 3_556 .
O7 Mn3 O6 8.7 3_556 3_556
O7 Mn3 O6 90.11(8) . 3_556
O7 Mn3 O6 90.11(8) 3_556 .
O7 Mn3 O6 8.7 . .
O7 Mn3 O7 81.82(8) . 3_556
O7 Mn3 N7 86.8 . .
O7 Mn3 N7 86.8 3_556 3_556
O7 Mn3 N7 84.58(5) . 3_556
O7 Mn3 N7 84.58(5) 3_556 .
O7 Mn3 N8 159.4 3_556 3_556
O7 Mn3 N8 96.1 . 3_556
O7 Mn3 N8 96.1 3_556 .
O7 Mn3 N8 159.4 . .
N7 Mn3 N7 168.65(10) . 3_556
N8 Mn3 O6 156.0 3_556 3_556
N8 Mn3 O6 89.2 . 3_556
N8 Mn3 O6 156.0 . .
N8 Mn3 O6 89.2 3_556 .
N8 Mn3 N7 72.6 3_556 3_556
N8 Mn3 N7 72.6 . .
N8 Mn3 N7 115.85(5) 3_556 .
N8 Mn3 N7 115.85(5) . 3_556
N8 Mn3 N8 92.81(8) . 3_556
O2 Cl1 O4 108.2(2) . .
O2 Cl1 O5 107.3(2) . .
O3 Cl1 O2 112.3(2) . .
O3 Cl1 O4 118.3(3) . .
O3 Cl1 O5 109.4(2) . .
O4 Cl1 O5 100.4(2) . .
O3A Cl1A O2A 111.6(4) . .
O3A Cl1A O5A 107.0(4) . .
O4A Cl1A O2A 106.1(4) . .
O4A Cl1A O3A 117.7(5) . .
O4A Cl1A O5A 108.9(4) . .
O5A Cl1A O2A 104.7(4) . .
O9 Cl2 O8 113.0(3) . .
O9 Cl2 O10 121.6(5) . .
O9 Cl2 O11 110.1(3) . .
O10 Cl2 O8 104.3(3) . .
O10 Cl2 O11 103.4(3) . .
O11 Cl2 O8 102.4(4) . .
O9A Cl2A O8A 112.6(3) . .
O10A Cl2A O8A 113.1(3) . .
O10A Cl2A O9A 96.7(4) . .
O10A Cl2A O11A 116.6(3) . .
O11A Cl2A O8A 111.2(4) . .
O11A Cl2A O9A 105.6(3) . .
O12 Cl3 O14 104.4(3) . .
O12 Cl3 O15 112.7(3) . .
O13 Cl3 O12 108.9(3) . .
O13 Cl3 O14 110.5(3) . .
O13 Cl3 O15 107.6(3) . .
O15 Cl3 O14 112.7(3) . .
O12A Cl3A O13A 111.4(7) . .
O12A Cl3A O14A 112.9(7) . .
O12A Cl3A O15A 97.1(5) . .
O14A Cl3A O13A 106.9(5) . .
O15A Cl3A O13A 114.1(7) . .
O15A Cl3A O14A 114.4(7) . .
O17 Cl4 O16 110.7(2) . .
O17 Cl4 O18 108.14(19) . .
O17 Cl4 O19 108.8(2) . .
O18 Cl4 O16 113.8(2) . .
O18 Cl4 O19 108.57(19) . .
O19 Cl4 O16 106.63(18) . .
C2S Cl4S C2S 38.86(15) . 4_655
Cl8S Cl7S C3S 55.1(8) . .
Cl7S Cl8S Cl9S 146.0(12) . .
Cl7S Cl8S C3S 91.3(10) . .
C3S Cl8S Cl9S 58.1(5) . .
C3S Cl9S Cl8S 48.3(4) . .
Mn1 O1 H1A 108.9 . .
Mn1 O1 H1B 110.2 . .
H1A O1 H1B 109.2 . .
Cl1 O2 Mn1 141.68(17) . .
Cl1A O2A Mn1 131.5(2) . .
Mn3 O6 H6A 107.4 . .
Mn3 O6 H7C 101.5 . .
Mn3 O6 H7D 99.8 . .
H6A O6 H7C 12.3 . .
H6A O6 H7D 94.8 . .
H7C O6 H7D 106.6 . .
C83 O6 Mn3 120.9 . .
C83 O6 H6A 107.4 . .
C83 O6 H7C 119.3 . .
C83 O6 H7D 31.7 . .
Mn3 O7 H6A 105.1 . .
Mn3 O7 H7C 101.2 . .
Mn3 O7 H7D 120.1 . .
H6A O7 H7C 11.7 . .
H6A O7 H7D 89.7 . .
H7C O7 H7D 101.2 . .
Cl2 O8 Mn2 132.2(2) . .
Cl2A O8A Mn2 140.1(2) . .
C13 N1 Mn1 116.6 . .
C17 N1 Mn1 125.1 . .
C17 N1 C13 118.1 . .
C9 N2 Mn1 125.1 . .
C9 N2 C12 118.0 . .
C12 N2 Mn1 116.4 . .
C31 N3 Mn1 117.5 . .
C35 N3 Mn1 124.5 . .
C35 N3 C31 117.1 . .
C26 N4 Mn1 123.6 . .
C30 N4 Mn1 117.5 . .
C30 N4 C26 118.3 . .
C46 N5 Mn2 124.0 . .
C46 N5 C54 118.9 . .
C54 N5 Mn2 116.8 . .
C55 N6 Mn2 115.8 . .
C59 N6 Mn2 124.5 . .
C59 N6 C55 119.4 . .
C66 N7 Mn3 124.1 . .
C66 N7 C70 118.9 . .
C70 N7 Mn3 115.8 . .
C71 N8 Mn3 116.7 . .
C75 N8 Mn3 125.2 . .
C75 N8 C71 117.7 . .
H1C C1 H1D 109.5 . .
H1C C1 H1E 109.5 . .
H1D C1 H1E 109.5 . .
C2 C1 H1C 109.5 . .
C2 C1 H1D 109.5 . .
C2 C1 H1E 109.5 . .
Cl1S C1S H1S 108.6 . .
Cl2S C1S Cl1S 109.77(17) . .
Cl2S C1S H1S 108.6 . .
Cl3S C1S Cl1S 109.11(18) . .
Cl3S C1S Cl2S 111.99(15) . .
Cl3S C1S H1S 108.6 . .
C1 C2 C4 118.0 . .
C3 C2 C1 108.9 . .
C3 C2 C4 112.5 . .
C6 C2 C1 119.2 . .
C6 C2 C3 110.2 . .
C6 C2 C4 86.5 . .
Cl4S C2S Cl4S 99.7(4) . 4_655
Cl5S C2S Cl4S 116.2(4) . 4_655
Cl5S C2S Cl4S 123.0(5) . .
C2S C2S Cl4S 54.62(19) 4_655 4_655
C2S C2S Cl4S 86.5(2) 4_655 .
C2S C2S Cl5S 150.3(4) 4_655 .
C2 C3 H3A 109.5 . .
C2 C3 H3B 109.5 . .
C2 C3 H3C 109.5 . .
H3A C3 H3B 109.5 . .
H3A C3 H3C 109.5 . .
H3B C3 H3C 109.5 . .
Cl6S C3S Cl7S 109.7(2) . .
Cl8S C3S Cl6S 114.9(6) . .
Cl8S C3S Cl7S 33.6(6) . .
Cl8S C3S Cl9S 73.6(6) . .
Cl9S C3S Cl6S 112.21(18) . .
Cl9S C3S Cl7S 106.0(2) . .
C2 C4 H4 116.4 . .
C2 C4 C5 87.4 . .
C5 C4 H4 116.4 . .
C9 C4 C2 110.0 . .
C9 C4 H4 116.4 . .
C9 C4 C5 106.4 . .
C4 C5 H5A 114.8 . .
C4 C5 H5B 114.8 . .
C4 C5 C6 83.3 . .
H5A C5 H5B 111.8 . .
C6 C5 H5A 114.8 . .
C6 C5 H5B 114.8 . .
C2 C6 C5 89.6 . .
C2 C6 H6 115.0 . .
C2 C6 C7 112.8 . .
C5 C6 H6 115.0 . .
C7 C6 C5 106.7 . .
C7 C6 H6 115.0 . .
C6 C7 H7A 109.1 . .
C6 C7 H7B 109.1 . .
H7A C7 H7B 107.8 . .
C8 C7 C6 112.4 . .
C8 C7 H7A 109.1 . .
C8 C7 H7B 109.1 . .
C9 C8 C7 115.1 . .
C10 C8 C7 126.4 . .
C10 C8 C9 118.5 . .
N2 C9 C4 120.7 . .
N2 C9 C8 121.8 . .
C8 C9 C4 117.4 . .
C8 C10 H10 119.5 . .
C8 C10 C11 121.0 . .
C11 C10 H10 119.5 . .
C10 C11 H11 120.8 . .
C10 C11 C12 118.4 . .
C12 C11 H11 120.8 . .
N2 C12 C11 122.2 . .
N2 C12 C13 115.6 . .
C11 C12 C13 122.1 . .
N1 C13 C12 116.8 . .
N1 C13 C14 121.1 . .
C14 C13 C12 122.0 . .
C13 C14 H14 120.3 . .
C15 C14 C13 119.4 . .
C15 C14 H14 120.3 . .
C14 C15 H15 119.8 . .
C14 C15 C16 120.5 . .
C16 C15 H15 119.8 . .
C15 C16 C17 115.5 . .
C15 C16 C19 122.7 . .
C17 C16 C19 121.8 . .
N1 C17 C16 125.1 . .
N1 C17 H17 117.5 . .
C16 C17 H17 117.5 . .
C19 C18 H18 119.3 4 .
C19 C18 H18 119.3 . .
C19 C18 C19 121.4 . 4
C18 C19 C16 120.4 . .
C18 C19 C20 119.0 . .
C20 C19 C16 120.6 . .
C19 C20 H20 119.8 . .
C21 C20 C19 120.4 . .
C21 C20 H20 119.8 . .
C20 C21 C20 119.8 . 4
C20 C21 H21 120.1 4 .
C20 C21 H21 120.1 . .
C23 C22 H22 119.1 4 .
C23 C22 H22 119.1 . .
C23 C22 C23 121.7 . 4
C22 C23 C24 118.7 . .
C22 C23 C27 120.7 . .
C24 C23 C27 120.6 . .
C23 C24 H24 119.8 . .
C25 C24 C23 120.4 . .
C25 C24 H24 119.8 . .
C24 C25 C24 120.0 4 .
C24 C25 H25 120.0 . .
C24 C25 H25 120.0 4 .
N4 C26 H26 118.0 . .
N4 C26 C27 124.0 . .
C27 C26 H26 118.0 . .
C26 C27 C23 120.4 . .
C28 C27 C23 123.8 . .
C28 C27 C26 115.8 . .
C27 C28 H28 119.5 . .
C29 C28 C27 120.9 . .
C29 C28 H28 119.5 . .
C28 C29 H29 120.7 . .
C28 C29 C30 118.6 . .
C30 C29 H29 120.7 . .
N4 C30 C29 122.4 . .
N4 C30 C31 116.7 . .
C29 C30 C31 120.9 . .
N3 C31 C30 114.7 . .
C32 C31 N3 122.7 . .
C32 C31 C30 122.6 . .
C31 C32 H32 120.4 . .
C31 C32 C33 119.3 . .
C33 C32 H32 120.4 . .
C32 C33 H33 120.3 . .
C34 C33 C32 119.3 . .
C34 C33 H33 120.3 . .
C33 C34 C35 117.8 . .
C33 C34 C39 124.8 . .
C35 C34 C39 117.3 . .
N3 C35 C34 123.4 . .
N3 C35 C36 120.2 . .
C34 C35 C36 116.3 . .
C35 C36 H36 116.6 . .
C35 C36 C37 106.0 . .
C35 C36 C40 111.0 . .
C37 C36 H36 116.6 . .
C40 C36 H36 116.6 . .
C40 C36 C37 86.0 . .
C36 C37 H37A 114.3 . .
C36 C37 H37B 114.3 . .
H37A C37 H37B 111.4 . .
C38 C37 C36 86.1 . .
C38 C37 H37A 114.3 . .
C38 C37 H37B 114.3 . .
C37 C38 H38 115.5 . .
C37 C38 C40 87.4 . .
C39 C38 C37 109.2 . .
C39 C38 H38 115.5 . .
C39 C38 C40 110.5 . .
C40 C38 H38 115.5 . .
C34 C39 H39A 109.1 . .
C34 C39 H39B 109.1 . .
C38 C39 C34 112.6 . .
C38 C39 H39A 109.1 . .
C38 C39 H39B 109.1 . .
H39A C39 H39B 107.8 . .
C38 C40 C36 86.3 . .
C41 C40 C36 118.2 . .
C41 C40 C38 117.6 . .
C42 C40 C36 109.2 . .
C42 C40 C38 114.7 . .
C42 C40 C41 109.2 . .
C40 C41 H41A 109.5 . .
C40 C41 H41B 109.5 . .
C40 C41 H41C 109.5 . .
H41A C41 H41B 109.5 . .
H41A C41 H41C 109.5 . .
H41B C41 H41C 109.5 . .
C40 C42 H42A 109.5 . .
C40 C42 H42B 109.5 . .
C40 C42 H42C 109.5 . .
H42A C42 H42B 109.5 . .
H42A C42 H42C 109.5 . .
H42B C42 H42C 109.5 . .
H43A C43 H43B 109.5 . .
H43A C43 H43C 109.5 . .
H43B C43 H43C 109.5 . .
C45 C43 H43A 109.5 . .
C45 C43 H43B 109.5 . .
C45 C43 H43C 109.5 . .
H44A C44 H44B 109.5 . .
H44A C44 H44C 109.5 . .
H44B C44 H44C 109.5 . .
C45 C44 H44A 109.5 . .
C45 C44 H44B 109.5 . .
C45 C44 H44C 109.5 . .
C43 C45 C44 108.4 . .
C43 C45 C47 110.8 . .
C43 C45 C49 115.9 . .
C44 C45 C47 117.7 . .
C44 C45 C49 118.0 . .
C49 C45 C47 84.3 . .
N5 C46 C47 121.1 . .
N5 C46 C51 122.5 . .
C51 C46 C47 116.2 . .
C45 C47 H47 115.8 . .
C46 C47 C45 110.3 . .
C46 C47 H47 115.8 . .
C46 C47 C48 107.1 . .
C48 C47 C45 88.7 . .
C48 C47 H47 115.8 . .
C47 C48 H48A 114.7 . .
C47 C48 H48B 114.7 . .
C47 C48 C49 83.8 . .
H48A C48 H48B 111.8 . .
C49 C48 H48A 114.7 . .
C49 C48 H48B 114.7 . .
C45 C49 C48 88.4 . .
C45 C49 H49 114.8 . .
C48 C49 H49 114.8 . .
C50 C49 C45 113.1 . .
C50 C49 C48 108.0 . .
C50 C49 H49 114.8 . .
C49 C50 H50A 109.3 . .
C49 C50 H50B 109.3 . .
C49 C50 C51 111.8 . .
H50A C50 H50B 107.9 . .
C51 C50 H50A 109.3 . .
C51 C50 H50B 109.3 . .
C46 C51 C50 117.5 . .
C52 C51 C46 117.9 . .
C52 C51 C50 124.6 . .
C51 C52 H52 119.7 . .
C51 C52 C53 120.6 . .
C53 C52 H52 119.7 . .
C52 C53 H53 120.8 . .
C52 C53 C54 118.4 . .
C54 C53 H53 120.8 . .
N5 C54 C53 121.6 . .
N5 C54 C55 115.9 . .
C53 C54 C55 122.5 . .
N6 C55 C54 117.5 . .
N6 C55 C56 120.1 . .
C56 C55 C54 122.3 . .
C55 C56 H56 120.3 . .
C57 C56 C55 119.4 . .
C57 C56 H56 120.3 . .
C56 C57 H57 120.0 . .
C58 C57 C56 120.0 . .
C58 C57 H57 120.0 . .
C57 C58 C59 116.5 . .
C57 C58 C60 123.8 . .
C59 C58 C60 119.7 . .
N6 C59 C58 124.4 . .
N6 C59 H59 117.8 . .
C58 C59 H59 117.8 . .
C61 C60 C58 120.6 . .
C65 C60 C58 121.5 . .
C65 C60 C61 117.8 . .
C60 C61 H61 120.2 . .
C60 C61 C62 119.7 . .
C62 C61 H61 120.2 . .
C61 C62 H62 120.2 . .
C63 C62 C61 119.7 . .
C63 C62 H62 120.2 . .
C62 C63 H63 118.6 . .
C62 C63 C64 122.9 . .
C64 C63 H63 118.6 . .
C63 C64 C67 121.0 . .
C65 C64 C63 116.9 . .
C65 C64 C67 122.0 . .
C60 C65 C64 123.0 . .
C60 C65 H65 118.5 . .
C64 C65 H65 118.5 . .
N7 C66 H66 118.2 . .
N7 C66 C67 123.7 . .
C67 C66 H66 118.2 . .
C66 C67 C64 120.2 . .
C68 C67 C64 122.7 . .
C68 C67 C66 117.1 . .
C67 C68 H68 119.9 . .
C69 C68 C67 120.2 . .
C69 C68 H68 119.9 . .
C68 C69 H69 120.0 . .
C68 C69 C70 120.0 . .
C70 C69 H69 120.0 . .
N7 C70 C69 120.0 . .
N7 C70 C71 117.1 . .
C69 C70 C71 122.8 . .
N8 C71 C70 116.9 . .
N8 C71 C72 121.1 . .
C72 C71 C70 122.0 . .
C71 C72 H72 119.7 . .
C73 C72 C71 120.6 . .
C73 C72 H72 119.7 . .
C72 C73 H73 120.5 . .
C72 C73 C74 119.0 . .
C74 C73 H73 120.5 . .
C73 C74 C75 118.1 . .
C73 C74 C79 124.5 . .
C75 C74 C79 117.4 . .
N8 C75 C74 123.3 . .
N8 C75 C76 120.6 . .
C74 C75 C76 115.9 . .
C75 C76 H76 116.1 . .
C75 C76 C77 107.8 . .
C75 C76 C80 110.7 . .
C77 C76 H76 116.1 . .
C77 C76 C80 86.2 . .
C80 C76 H76 116.1 . .
C76 C77 H77A 114.0 . .
C76 C77 H77B 114.0 . .
H77A C77 H77B 111.2 . .
C78 C77 C76 88.1 . .
C78 C77 H77A 114.0 . .
C78 C77 H77B 114.0 . .
C77 C78 H78 115.5 . .
C77 C78 C79 109.8 . .
C77 C78 C80 87.7 . .
C79 C78 H78 115.5 . .
C79 C78 C80 109.7 . .
C80 C78 H78 115.5 . .
C74 C79 H79A 109.3 . .
C74 C79 H79B 109.3 . .
C78 C79 C74 111.7 . .
C78 C79 H79A 109.3 . .
C78 C79 H79B 109.3 . .
H79A C79 H79B 107.9 . .
C78 C80 C76 84.0 . .
C81 C80 C76 111.9 . .
C81 C80 C78 111.4 . .
C82 C80 C76 119.1 . .
C82 C80 C78 119.1 . .
C82 C80 C81 109.3 . .
C80 C81 H81A 109.5 . .
C80 C81 H81B 109.5 . .
C80 C81 H81C 109.5 . .
H81A C81 H81B 109.5 . .
H81A C81 H81C 109.5 . .
H81B C81 H81C 109.5 . .
C80 C82 H82A 109.5 . .
C80 C82 H82B 109.5 . .
C80 C82 H82C 109.5 . .
H82A C82 H82B 109.5 . .
H82A C82 H82C 109.5 . .
H82B C82 H82C 109.5 . .
O6 C83 H7D 46.5 . .
H7D C83 H83A 64.8 . .
H7D C83 H83B 136.5 . .
H7D C83 H83C 112.9 . .

loop_
_geom_bond_atom_site_label_1
_geom_bond_atom_site_label_2
_geom_bond_distance
_geom_bond_site_symmetry_2
Mn1 O1 2.1740(17) .
Mn1 O2 2.2237(17) .
Mn1 O2A 2.3350(16) .
Mn1 N1 2.2683(15) .
Mn1 N2 2.2660(17) .
Mn1 N3 2.2669(16) .
Mn1 N4 2.2867(15) .
Mn2 O8 2.1958(16) 3_556
Mn2 O8 2.1958(16) .
Mn2 O8A 2.2394(14) 3_556
Mn2 O8A 2.2394(14) .
Mn2 N5 2.2513(15) 3_556
Mn2 N5 2.2513(15) .
Mn2 N6 2.2720 3_556
Mn2 N6 2.2720 .
Mn3 O6 2.2724(15) .
Mn3 O6 2.2724(15) 3_556
Mn3 O7 2.1270(17) .
Mn3 O7 2.1270(17) 3_556
Mn3 N7 2.2813 3_556
Mn3 N7 2.2813 .
Mn3 N8 2.2643(16) 3_556
Mn3 N8 2.2643(16) .
Cl1 O2 1.431(3) .
Cl1 O3 1.375(3) .
Cl1 O4 1.442(3) .
Cl1 O5 1.483(4) .
Cl1A O2A 1.504(7) .
Cl1A O3A 1.412(6) .
Cl1A O4A 1.402(6) .
Cl1A O5A 1.436(7) .
Cl1S C1S 1.770(3) .
Cl2 O8 1.489(6) .
Cl2 O9 1.310(6) .
Cl2 O10 1.414(4) .
Cl2 O11 1.471(6) .
Cl2A O8A 1.434(5) .
Cl2A O9A 1.433(6) .
Cl2A O10A 1.382(5) .
Cl2A O11A 1.423(4) .
Cl2S C1S 1.759(3) .
Cl3 O12 1.425(5) .
Cl3 O13 1.421(5) .
Cl3 O14 1.444(4) .
Cl3 O15 1.434(5) .
Cl3A O12A 1.413(9) .
Cl3A O13A 1.438(10) .
Cl3A O14A 1.430(10) .
Cl3A O15A 1.427(9) .
Cl3S C1S 1.736(3) .
Cl4 O16 1.443(3) .
Cl4 O17 1.394(3) .
Cl4 O18 1.423(3) .
Cl4 O19 1.429(3) .
Cl4S C2S 2.001(6) 4_655
Cl4S C2S 1.635(6) .
Cl5S C2S 1.608(11) .
Cl6S C3S 1.785(3) .
Cl7S Cl8S 1.028(16) .
Cl7S C3S 1.858(5) .
Cl8S Cl9S 1.960(16) .
Cl8S C3S 1.525(13) .
Cl9S C3S 1.736(4) .
O1 H1A 0.8501 .
O1 H1B 0.8499 .
O6 H6A 0.8499 .
O6 H7C 0.5410 .
O6 H7D 1.0695 .
O6 C83 1.4434 .
O7 H6A 1.1264 .
O7 H7C 0.8501 .
O7 H7D 0.8703 .
N1 C13 1.3428 .
N1 C17 1.3206 .
N2 C9 1.3256 .
N2 C12 1.3515 .
N3 C31 1.3769 .
N3 C35 1.3491 .
N4 C26 1.3407 .
N4 C30 1.3262 .
N5 C46 1.3326 .
N5 C54 1.3629 .
N6 C55 1.3550 .
N6 C59 1.3187 .
N7 C66 1.3317 .
N7 C70 1.3498 .
N8 C71 1.3396 .
N8 C75 1.3388 .
C1 H1C 0.9800 .
C1 H1D 0.9800 .
C1 H1E 0.9800 .
C1 C2 1.5482 .
C1S H1S 1.0000 .
C2 C3 1.5082 .
C2 C4 1.5593 .
C2 C6 1.4963 .
C2S Cl4S 2.001(6) 4_655
C2S C2S 1.2578(19) 4_655
C3 H3A 0.9800 .
C3 H3B 0.9800 .
C3 H3C 0.9800 .
C4 H4 1.0000 .
C4 C5 1.5752 .
C4 C9 1.5074 .
C5 H5A 0.9900 .
C5 H5B 0.9900 .
C5 C6 1.5765 .
C6 H6 1.0000 .
C6 C7 1.5384 .
C7 H7A 0.9900 .
C7 H7B 0.9900 .
C7 C8 1.5162 .
C8 C9 1.4385 .
C8 C10 1.3122 .
C10 H10 0.9500 .
C10 C11 1.3816 .
C11 H11 0.9500 .
C11 C12 1.3855 .
C12 C13 1.4944 .
C13 C14 1.4041 .
C14 H14 0.9500 .
C14 C15 1.3739 .
C15 H15 0.9500 .
C15 C16 1.3830 .
C16 C17 1.4140 .
C16 C19 1.4843 .
C17 H17 0.9500 .
C18 H18 0.9500 .
C18 C19 1.3875(16) 4
C18 C19 1.3872 .
C19 C20 1.3992 .
C20 H20 0.9500 .
C20 C21 1.3885 .
C21 C20 1.3888(15) 4
C21 H21 0.9500 .
C22 H22 0.9500 .
C22 C23 1.3959(16) 4
C22 C23 1.3958 .
C23 C24 1.4065 .
C23 C27 1.4689 .
C24 H24 0.9500 .
C24 C25 1.3964 .
C25 C24 1.3964(16) 4
C25 H25 0.9500 .
C26 H26 0.9500 .
C26 C27 1.4036 .
C27 C28 1.3979 .
C28 H28 0.9500 .
C28 C29 1.3641 .
C29 H29 0.9500 .
C29 C30 1.4025 .
C30 C31 1.5054 .
C31 C32 1.3624 .
C32 H32 0.9500 .
C32 C33 1.4194 .
C33 H33 0.9500 .
C33 C34 1.3723 .
C34 C35 1.4154 .
C34 C39 1.5162 .
C35 C36 1.4845 .
C36 H36 1.0000 .
C36 C37 1.5899 .
C36 C40 1.5790 .
C37 H37A 0.9900 .
C37 H37B 0.9900 .
C37 C38 1.5629 .
C38 H38 1.0000 .
C38 C39 1.4780 .
C38 C40 1.5673 .
C39 H39A 0.9900 .
C39 H39B 0.9900 .
C40 C41 1.5251 .
C40 C42 1.5248 .
C41 H41A 0.9800 .
C41 H41B 0.9800 .
C41 H41C 0.9800 .
C42 H42A 0.9800 .
C42 H42B 0.9800 .
C42 H42C 0.9800 .
C43 H43A 0.9800 .
C43 H43B 0.9800 .
C43 H43C 0.9800 .
C43 C45 1.4791 .
C44 H44A 0.9800 .
C44 H44B 0.9800 .
C44 H44C 0.9800 .
C44 C45 1.5137 .
C45 C47 1.6075 .
C45 C49 1.5699 .
C46 C47 1.4878 .
C46 C51 1.4187 .
C47 H47 1.0000 .
C47 C48 1.5739 .
C48 H48A 0.9900 .
C48 H48B 0.9900 .
C48 C49 1.6200 .
C49 H49 1.0000 .
C49 C50 1.4862 .
C50 H50A 0.9900 .
C50 H50B 0.9900 .
C50 C51 1.5125 .
C51 C52 1.3673 .
C52 H52 0.9500 .
C52 C53 1.3914 .
C53 H53 0.9500 .
C53 C54 1.3992 .
C54 C55 1.4734 .
C55 C56 1.3972 .
C56 H56 0.9500 .
C56 C57 1.3925 .
C57 H57 0.9500 .
C57 C58 1.3868 .
C58 C59 1.3952 .
C58 C60 1.4911 .
C59 H59 0.9500 .
C60 C61 1.4010 .
C60 C65 1.3756 .
C61 H61 0.9500 .
C61 C62 1.4098 .
C62 H62 0.9500 .
C62 C63 1.3317 .
C63 H63 0.9500 .
C63 C64 1.3898 .
C64 C65 1.3836 .
C64 C67 1.4938 .
C65 H65 0.9500 .
C66 H66 0.9500 .
C66 C67 1.4067 .
C67 C68 1.3750 .
C68 H68 0.9500 .
C68 C69 1.3632 .
C69 H69 0.9500 .
C69 C70 1.4190 .
C70 C71 1.4591 .
C71 C72 1.4246 .
C72 H72 0.9500 .
C72 C73 1.3601 .
C73 H73 0.9500 .
C73 C74 1.3662 .
C74 C75 1.4305 .
C74 C79 1.5242 .
C75 C76 1.4864 .
C76 H76 1.0000 .
C76 C77 1.5502 .
C76 C80 1.5983 .
C77 H77A 0.9900 .
C77 H77B 0.9900 .
C77 C78 1.5171 .
C78 H78 1.0000 .
C78 C79 1.5183 .
C78 C80 1.5892 .
C79 H79A 0.9900 .
C79 H79B 0.9900 .
C80 C81 1.5265 .
C80 C82 1.5135 .
C81 H81A 0.9800 .
C81 H81B 0.9800 .
C81 H81C 0.9800 .
C82 H82A 0.9800 .
C82 H82B 0.9800 .
C82 H82C 0.9800 .
C83 H7D 0.7739 .
C83 H83A 0.9800 .
C83 H83B 0.9800 .
C83 H83C 0.9800 .
